data_1559399
loop_
_publ_author_name
'Verma, Vivek'
'Bordignon, Simone'
'Chierotti, Michele R.'
'Lestari, Monica'
'Lyons, Kieran'
'Padrela, Luis'
'Ryan, Kevin M.'
'Lusi, Matteo'

_publ_section_title
;
 Cortisone and cortisol break hydrogen-bonding rules to make a
 drug--prodrug solid solution
;
_journal_issue 6
_journal_name_full IUCrJ
_journal_page_first
;
;
_journal_paper_doi 10.1107/S2052252520013263
_journal_volume 7
_journal_year 2020
_chemical_absolute_configuration rm
_chemical_formula_sum 'C21 H28.74 O5'
_chemical_formula_weight 361.18
_space_group_crystal_system orthorhombic
_space_group_IT_number 19
_space_group_name_Hall 'P 2ac 2ab'
_space_group_name_H-M_alt 'P 21 21 21'
_atom_sites_solution_hydrogens geom
_audit_creation_method SHELXL-2014/7
_cell_angle_alpha 90
_cell_angle_beta 90
_cell_angle_gamma 90
_cell_formula_units_Z 4
_cell_length_a 7.7442(6)
_cell_length_b 10.0968(8)
_cell_length_c 23.6750(19)
_cell_measurement_reflns_used 72
_cell_measurement_temperature 296(2)
_cell_measurement_theta_max 20
_cell_measurement_theta_min 2
_cell_volume 1851.2(3)
_computing_structure_refinement 'SHELXL-2014/7 (Sheldrick, 2014)'
_diffrn_ambient_temperature 296(2)
_diffrn_measured_fraction_theta_full 0.997
_diffrn_measured_fraction_theta_max 0.998
_diffrn_measurement_device_type 'bruker d8 quest'
_diffrn_radiation_type MoK\a
_diffrn_radiation_wavelength 0.71073
_diffrn_reflns_av_R_equivalents 0.0670
_diffrn_reflns_av_unetI/netI 0.1563
_diffrn_reflns_Laue_measured_fraction_full 0.997
_diffrn_reflns_Laue_measured_fraction_max 0.998
_diffrn_reflns_limit_h_max 6
_diffrn_reflns_limit_h_min -11
_diffrn_reflns_limit_k_max 13
_diffrn_reflns_limit_k_min -14
_diffrn_reflns_limit_l_max 25
_diffrn_reflns_limit_l_min -33
_diffrn_reflns_number 9745
_diffrn_reflns_point_group_measured_fraction_full 0.991
_diffrn_reflns_point_group_measured_fraction_max 0.990
_diffrn_reflns_theta_full 25.242
_diffrn_reflns_theta_max 30.504
_diffrn_reflns_theta_min 2.651
_exptl_absorpt_coefficient_mu 0.091
_exptl_absorpt_correction_T_max 0.7461
_exptl_absorpt_correction_T_min 0.6347
_exptl_absorpt_correction_type multi-scan
_exptl_absorpt_process_details sadabs
_exptl_crystal_colour colourless
_exptl_crystal_density_diffrn 1.296
_exptl_crystal_description prism
_exptl_crystal_F_000 779
_exptl_crystal_size_max 0.1
_exptl_crystal_size_mid 0.1
_exptl_crystal_size_min 0.05
_refine_diff_density_max 0.236
_refine_diff_density_min -0.205
_refine_diff_density_rms 0.046
_refine_ls_abs_structure_details
;
 Flack x determined using 608 quotients [(I+)-(I-)]/[(I+)+(I-)]
 (Parsons, Flack and Wagner, Acta Cryst. B69 (2013) 249-259).
;
_refine_ls_abs_structure_Flack 2.7(10)
_refine_ls_extinction_method none
_refine_ls_goodness_of_fit_ref 0.981
_refine_ls_hydrogen_treatment constr
_refine_ls_matrix_type full
_refine_ls_number_parameters 241
_refine_ls_number_reflns 5591
_refine_ls_number_restraints 0
_refine_ls_restrained_S_all 0.981
_refine_ls_R_factor_all 0.1886
_refine_ls_R_factor_gt 0.0747
_refine_ls_shift/su_max 0.000
_refine_ls_shift/su_mean 0.000
_refine_ls_structure_factor_coef Fsqd
_refine_ls_weighting_details 'w=1/[\s^2^(Fo^2^)+(0.0390P)^2^] where P=(Fo^2^+2Fc^2^)/3'
_refine_ls_weighting_scheme calc
_refine_ls_wR_factor_gt 0.1230
_refine_ls_wR_factor_ref 0.1611
_reflns_Friedel_coverage 0.745
_reflns_Friedel_fraction_full 0.983
_reflns_Friedel_fraction_max 0.979
_reflns_number_gt 2479
_reflns_number_total 5591
_reflns_threshold_expression 'I > 2\s(I)'
_cod_data_source_file lq5036.cif
_cod_data_source_block KL4
_cod_database_code 1559399
_shelx_shelxl_version_number 2014/7
_shelx_space_group_comment
;
The symmetry employed for this shelxl refinement is uniquely defined
by the following loop, which should always be used as a source of
symmetry information in preference to the above space-group names.
They are only intended as comments.
;

loop_
_space_group_symop_operation_xyz
'x, y, z'
'-x+1/2, -y, z+1/2'
'x+1/2, -y+1/2, -z'
'-x, y+1/2, -z+1/2'

loop_
_atom_site_label
_atom_site_type_symbol
_atom_site_fract_x
_atom_site_fract_y
_atom_site_fract_z
_atom_site_U_iso_or_equiv
_atom_site_adp_type
_atom_site_occupancy
_atom_site_site_symmetry_order
_atom_site_calc_flag
_atom_site_refinement_flags_posn
_atom_site_refinement_flags_adp
_atom_site_refinement_flags_occupancy
_atom_site_disorder_assembly
_atom_site_disorder_group
C1 C 0.0440(6) 0.3205(6) 0.86516(19) 0.0557(16) Uani 1 1 d . . . . .
H1A H -0.0577 0.3698 0.8538 0.067 Uiso 1 1 calc R U . . .
H1B H 0.0410 0.2358 0.8458 0.067 Uiso 1 1 calc R U . . .
C2 C 0.0347(7) 0.2956(6) 0.92883(19) 0.0556(16) Uani 1 1 d . . . . .
H2A H 0.0287 0.3794 0.9488 0.067 Uiso 1 1 calc R U . . .
H2B H -0.0683 0.2451 0.9378 0.067 Uiso 1 1 calc R U . . .
O3 O 0.1858(5) 0.1303(4) 0.98178(16) 0.0776(13) Uani 1 1 d . . . . .
C3 C 0.1912(7) 0.2209(6) 0.94694(19) 0.0514(14) Uani 1 1 d . . . . .
C4 C 0.3540(6) 0.2625(5) 0.92162(18) 0.0393(12) Uani 1 1 d . . . . .
H4 H 0.4561 0.2302 0.9371 0.047 Uiso 1 1 calc R U . . .
C5 C 0.3647(6) 0.3447(4) 0.87727(16) 0.0309(10) Uani 1 1 d . . . . .
C6 C 0.5343(5) 0.3942(5) 0.85614(18) 0.0427(12) Uani 1 1 d . . . . .
H6A H 0.6267 0.3516 0.8770 0.051 Uiso 1 1 calc R U . . .
H6B H 0.5421 0.4888 0.8628 0.051 Uiso 1 1 calc R U . . .
C7 C 0.5572(6) 0.3664(5) 0.79290(18) 0.0444(13) Uani 1 1 d . . . . .
H7A H 0.6628 0.4082 0.7800 0.053 Uiso 1 1 calc R U . . .
H7B H 0.5692 0.2717 0.7873 0.053 Uiso 1 1 calc R U . . .
C8 C 0.4069(5) 0.4165(4) 0.75712(16) 0.0321(10) Uani 1 1 d . . . . .
H8 H 0.4058 0.5136 0.7575 0.039 Uiso 1 1 calc R U . . .
C9 C 0.2351(5) 0.3637(4) 0.78205(16) 0.0326(10) Uani 1 1 d . . . . .
H9 H 0.2457 0.2671 0.7806 0.039 Uiso 1 1 calc R U . . .
C10 C 0.2047(5) 0.3965(4) 0.84583(16) 0.0326(10) Uani 1 1 d . . . . .
O11 O -0.0186(5) 0.4883(5) 0.75406(16) 0.0794(14) Uani 1 1 d . . . . .
H11 H -0.0946 0.4904 0.7300 0.095 Uiso 0.37(5) 1 calc R U P . .
C11 C 0.0848(6) 0.3961(6) 0.74309(19) 0.0505(13) Uani 1 1 d . . . . .
H11A H 0.0096 0.3236 0.7555 0.061 Uiso 0.37(5) 1 calc R U P . .
C12 C 0.1054(6) 0.3494(6) 0.68241(17) 0.0462(14) Uani 1 1 d . . . . .
H12A H 0.0077 0.3787 0.6600 0.055 Uiso 1 1 calc R U . . .
H12B H 0.1093 0.2534 0.6813 0.055 Uiso 1 1 calc R U . . .
C13 C 0.2724(5) 0.4064(4) 0.65804(16) 0.0304(10) Uani 1 1 d . . . . .
C14 C 0.4232(5) 0.3676(5) 0.69638(16) 0.0317(10) Uani 1 1 d . . . . .
H14 H 0.4225 0.2706 0.6983 0.038 Uiso 1 1 calc R U . . .
C15 C 0.5829(6) 0.4056(6) 0.66180(18) 0.0475(13) Uani 1 1 d . . . . .
H15A H 0.6814 0.3518 0.6724 0.057 Uiso 1 1 calc R U . . .
H15B H 0.6117 0.4982 0.6673 0.057 Uiso 1 1 calc R U . . .
C16 C 0.5302(6) 0.3788(5) 0.60003(19) 0.0439(12) Uani 1 1 d . . . . .
H16A H 0.5952 0.3047 0.5849 0.053 Uiso 1 1 calc R U . . .
H16B H 0.5525 0.4561 0.5768 0.053 Uiso 1 1 calc R U . . .
O17 O 0.3035(5) 0.2073(3) 0.60334(13) 0.0470(9) Uani 1 1 d . . . . .
H17 H 0.3483 0.1710 0.5761 0.056 Uiso 1 1 calc R U . . .
C17 C 0.3341(6) 0.3464(4) 0.60053(18) 0.0341(10) Uani 1 1 d . . . . .
C18 C 0.2557(7) 0.5567(4) 0.65183(19) 0.0498(14) Uani 1 1 d . . . . .
H18A H 0.2373 0.5958 0.6883 0.075 Uiso 1 1 calc R U . . .
H18B H 0.1596 0.5769 0.6277 0.075 Uiso 1 1 calc R U . . .
H18C H 0.3597 0.5918 0.6356 0.075 Uiso 1 1 calc R U . . .
C19 C 0.1897(8) 0.5455(5) 0.8583(2) 0.0627(16) Uani 1 1 d . . . . .
H19A H 0.2072 0.5607 0.8979 0.094 Uiso 1 1 calc R U . . .
H19B H 0.0770 0.5761 0.8476 0.094 Uiso 1 1 calc R U . . .
H19C H 0.2756 0.5927 0.8371 0.094 Uiso 1 1 calc R U . . .
O20 O 0.2825(5) 0.5018(4) 0.52541(15) 0.0710(12) Uani 1 1 d . . . . .
C20 C 0.2376(7) 0.4036(5) 0.54976(18) 0.0425(12) Uani 1 1 d . . . . .
O21 O -0.0136(6) 0.3977(4) 0.48722(15) 0.0686(12) Uani 1 1 d . . . . .
H21 H -0.0259 0.4765 0.4947 0.082 Uiso 1 1 calc R U . . .
C21 C 0.0713(7) 0.3343(6) 0.5321(2) 0.0587(15) Uani 1 1 d . . . . .
H21A H 0.0981 0.2441 0.5211 0.070 Uiso 1 1 calc R U . . .
H21B H -0.0059 0.3303 0.5643 0.070 Uiso 1 1 calc R U . . .

loop_
_atom_site_aniso_label
_atom_site_aniso_U_11
_atom_site_aniso_U_22
_atom_site_aniso_U_33
_atom_site_aniso_U_23
_atom_site_aniso_U_13
_atom_site_aniso_U_12
C1 0.040(3) 0.098(5) 0.030(2) -0.007(3) 0.005(2) -0.015(3)
C2 0.043(3) 0.092(5) 0.032(3) -0.007(3) 0.007(2) -0.017(3)
O3 0.091(3) 0.083(3) 0.058(2) 0.026(2) 0.014(2) -0.022(3)
C3 0.063(4) 0.066(4) 0.026(2) -0.006(3) 0.005(3) -0.014(3)
C4 0.043(3) 0.045(3) 0.030(2) -0.003(2) 0.000(2) -0.003(2)
C5 0.032(2) 0.038(3) 0.022(2) -0.0060(19) -0.0003(18) -0.002(2)
C6 0.034(3) 0.055(3) 0.039(3) 0.002(3) -0.007(2) -0.005(3)
C7 0.026(2) 0.066(4) 0.041(3) 0.009(3) -0.005(2) -0.005(2)
C8 0.029(2) 0.035(2) 0.032(2) 0.001(2) -0.0011(19) -0.006(2)
C9 0.034(2) 0.040(3) 0.0241(19) -0.0037(19) -0.0007(19) 0.002(2)
C10 0.031(2) 0.043(3) 0.024(2) -0.006(2) -0.0007(19) 0.000(2)
O11 0.052(2) 0.134(4) 0.051(2) -0.022(3) -0.0146(18) 0.046(3)
C11 0.033(3) 0.086(4) 0.032(2) -0.004(3) 0.001(2) 0.006(3)
C12 0.030(3) 0.077(4) 0.031(2) -0.007(3) -0.003(2) -0.007(3)
C13 0.028(2) 0.037(3) 0.025(2) -0.0019(19) 0.0013(18) 0.003(2)
C14 0.026(2) 0.037(3) 0.031(2) 0.002(2) -0.0005(19) -0.001(2)
C15 0.032(3) 0.068(4) 0.042(3) 0.003(3) 0.005(2) -0.005(3)
C16 0.042(3) 0.053(3) 0.036(2) 0.002(2) 0.009(2) 0.005(3)
O17 0.070(2) 0.0341(19) 0.0370(18) -0.0031(15) 0.0102(18) 0.0005(17)
C17 0.042(3) 0.031(2) 0.029(2) 0.000(2) 0.006(2) -0.003(2)
C18 0.066(3) 0.043(3) 0.040(3) 0.000(2) -0.003(3) 0.011(3)
C19 0.081(4) 0.054(3) 0.053(3) -0.018(3) -0.010(3) 0.027(3)
O20 0.082(3) 0.076(3) 0.054(2) 0.034(2) -0.013(2) -0.012(3)
C20 0.052(3) 0.048(3) 0.028(2) 0.001(2) 0.006(2) 0.003(3)
O21 0.093(3) 0.062(3) 0.051(2) -0.023(2) -0.035(2) 0.019(3)
C21 0.069(4) 0.067(4) 0.040(3) -0.006(3) -0.014(3) -0.008(3)

loop_
_atom_type_symbol
_atom_type_description
_atom_type_scat_dispersion_real
_atom_type_scat_dispersion_imag
_atom_type_scat_source
C C 0.0033 0.0016 'International Tables Vol C Tables 4.2.6.8 and 6.1.1.4'
H H 0.0000 0.0000 'International Tables Vol C Tables 4.2.6.8 and 6.1.1.4'
O O 0.0106 0.0060 'International Tables Vol C Tables 4.2.6.8 and 6.1.1.4'

loop_
_geom_angle_atom_site_label_1
_geom_angle_atom_site_label_2
_geom_angle_atom_site_label_3
_geom_angle
_geom_angle_site_symmetry_1
_geom_angle_site_symmetry_3
_geom_angle_publ_flag
C2 C1 C10 114.5(4) . . ?
C2 C1 H1A 108.6 . . ?
C10 C1 H1A 108.6 . . ?
C2 C1 H1B 108.6 . . ?
C10 C1 H1B 108.6 . . ?
H1A C1 H1B 107.6 . . ?
C3 C2 C1 109.1(4) . . ?
C3 C2 H2A 109.9 . . ?
C1 C2 H2A 109.9 . . ?
C3 C2 H2B 109.9 . . ?
C1 C2 H2B 109.9 . . ?
H2A C2 H2B 108.3 . . ?
O3 C3 C4 121.2(5) . . ?
O3 C3 C2 122.7(5) . . ?
C4 C3 C2 116.1(4) . . ?
C5 C4 C3 123.6(5) . . ?
C5 C4 H4 118.2 . . ?
C3 C4 H4 118.2 . . ?
C4 C5 C6 121.6(4) . . ?
C4 C5 C10 122.7(4) . . ?
C6 C5 C10 115.7(4) . . ?
C5 C6 C7 111.6(4) . . ?
C5 C6 H6A 109.3 . . ?
C7 C6 H6A 109.3 . . ?
C5 C6 H6B 109.3 . . ?
C7 C6 H6B 109.3 . . ?
H6A C6 H6B 108.0 . . ?
C8 C7 C6 113.2(4) . . ?
C8 C7 H7A 108.9 . . ?
C6 C7 H7A 108.9 . . ?
C8 C7 H7B 108.9 . . ?
C6 C7 H7B 108.9 . . ?
H7A C7 H7B 107.8 . . ?
C7 C8 C14 110.7(4) . . ?
C7 C8 C9 109.2(3) . . ?
C14 C8 C9 108.6(3) . . ?
C7 C8 H8 109.5 . . ?
C14 C8 H8 109.5 . . ?
C9 C8 H8 109.5 . . ?
C11 C9 C8 110.6(4) . . ?
C11 C9 C10 115.1(4) . . ?
C8 C9 C10 115.1(3) . . ?
C11 C9 H9 104.9 . . ?
C8 C9 H9 104.9 . . ?
C10 C9 H9 104.9 . . ?
C1 C10 C5 109.9(4) . . ?
C1 C10 C19 111.8(4) . . ?
C5 C10 C19 107.5(4) . . ?
C1 C10 C9 107.7(3) . . ?
C5 C10 C9 105.9(3) . . ?
C19 C10 C9 113.8(4) . . ?
C11 O11 H11 109.5 . . ?
O11 C11 C12 119.5(4) . . ?
O11 C11 C9 121.5(4) . . ?
C12 C11 C9 115.2(4) . . ?
O11 C11 H11A 96.5 . . ?
C12 C11 H11A 96.5 . . ?
C9 C11 H11A 96.5 . . ?
C11 C12 C13 109.2(4) . . ?
C11 C12 H12A 109.8 . . ?
C13 C12 H12A 109.8 . . ?
C11 C12 H12B 109.8 . . ?
C13 C12 H12B 109.8 . . ?
H12A C12 H12B 108.3 . . ?
C12 C13 C18 109.8(4) . . ?
C12 C13 C14 109.0(3) . . ?
C18 C13 C14 112.1(4) . . ?
C12 C13 C17 116.2(4) . . ?
C18 C13 C17 109.0(4) . . ?
C14 C13 C17 100.6(3) . . ?
C8 C14 C13 114.4(3) . . ?
C8 C14 C15 119.3(4) . . ?
C13 C14 C15 103.6(3) . . ?
C8 C14 H14 106.2 . . ?
C13 C14 H14 106.2 . . ?
C15 C14 H14 106.2 . . ?
C14 C15 C16 104.4(4) . . ?
C14 C15 H15A 110.9 . . ?
C16 C15 H15A 110.9 . . ?
C14 C15 H15B 110.9 . . ?
C16 C15 H15B 110.9 . . ?
H15A C15 H15B 108.9 . . ?
C15 C16 C17 106.8(4) . . ?
C15 C16 H16A 110.4 . . ?
C17 C16 H16A 110.4 . . ?
C15 C16 H16B 110.4 . . ?
C17 C16 H16B 110.4 . . ?
H16A C16 H16B 108.6 . . ?
C17 O17 H17 109.5 . . ?
O17 C17 C20 109.1(4) . . ?
O17 C17 C16 111.7(4) . . ?
C20 C17 C16 113.1(4) . . ?
O17 C17 C13 106.8(3) . . ?
C20 C17 C13 112.9(3) . . ?
C16 C17 C13 102.9(3) . . ?
C13 C18 H18A 109.5 . . ?
C13 C18 H18B 109.5 . . ?
H18A C18 H18B 109.5 . . ?
C13 C18 H18C 109.5 . . ?
H18A C18 H18C 109.5 . . ?
H18B C18 H18C 109.5 . . ?
C10 C19 H19A 109.5 . . ?
C10 C19 H19B 109.5 . . ?
H19A C19 H19B 109.5 . . ?
C10 C19 H19C 109.5 . . ?
H19A C19 H19C 109.5 . . ?
H19B C19 H19C 109.5 . . ?
O20 C20 C21 119.5(5) . . ?
O20 C20 C17 123.3(5) . . ?
C21 C20 C17 117.1(4) . . ?
C21 O21 H21 109.5 . . ?
O21 C21 C20 113.2(5) . . ?
O21 C21 H21A 108.9 . . ?
C20 C21 H21A 108.9 . . ?
O21 C21 H21B 108.9 . . ?
C20 C21 H21B 108.9 . . ?
H21A C21 H21B 107.8 . . ?

loop_
_geom_bond_atom_site_label_1
_geom_bond_atom_site_label_2
_geom_bond_distance
_geom_bond_site_symmetry_2
_geom_bond_publ_flag
C1 C2 1.530(6) . ?
C1 C10 1.532(6) . ?
C1 H1A 0.9700 . ?
C1 H1B 0.9700 . ?
C2 C3 1.491(7) . ?
C2 H2A 0.9700 . ?
C2 H2B 0.9700 . ?
O3 C3 1.233(6) . ?
C3 C4 1.458(7) . ?
C4 C5 1.341(6) . ?
C4 H4 0.9300 . ?
C5 C6 1.492(6) . ?
C5 C10 1.537(6) . ?
C6 C7 1.533(6) . ?
C6 H6A 0.9700 . ?
C6 H6B 0.9700 . ?
C7 C8 1.525(5) . ?
C7 H7A 0.9700 . ?
C7 H7B 0.9700 . ?
C8 C14 1.526(5) . ?
C8 C9 1.550(5) . ?
C8 H8 0.9800 . ?
C9 C11 1.521(6) . ?
C9 C10 1.564(5) . ?
C9 H9 0.9800 . ?
C10 C19 1.537(6) . ?
O11 C11 1.255(6) . ?
O11 H11 0.8200 . ?
C11 C12 1.520(6) . ?
C11 H11A 0.9800 . ?
C12 C13 1.528(6) . ?
C12 H12A 0.9700 . ?
C12 H12B 0.9700 . ?
C13 C18 1.530(6) . ?
C13 C14 1.531(6) . ?
C13 C17 1.565(5) . ?
C14 C15 1.531(6) . ?
C14 H14 0.9800 . ?
C15 C16 1.542(6) . ?
C15 H15A 0.9700 . ?
C15 H15B 0.9700 . ?
C16 C17 1.553(6) . ?
C16 H16A 0.9700 . ?
C16 H16B 0.9700 . ?
O17 C17 1.426(5) . ?
O17 H17 0.8200 . ?
C17 C20 1.529(6) . ?
C18 H18A 0.9600 . ?
C18 H18B 0.9600 . ?
C18 H18C 0.9600 . ?
C19 H19A 0.9600 . ?
C19 H19B 0.9600 . ?
C19 H19C 0.9600 . ?
O20 C20 1.199(6) . ?
C20 C21 1.524(7) . ?
O21 C21 1.404(6) . ?
O21 H21 0.8200 . ?
C21 H21A 0.9700 . ?
C21 H21B 0.9700 . ?
